data_7122292
loop_
_publ_author_name
'Ortega, Enrique'
'Yellol, Jyoti G.'
'Rothemund, Matthias'
'Ballester, Francisco J.'
'Rodr\'iguez, Venancio'
'Yellol, Gorakh'
'Janiak, Christoph'
'Schobert, Rainer'
'Ruiz, Jos\'e'

_publ_section_title
;
 A new C,N-cyclometalated osmium(ii) arene anticancer scaffold with a
 handle for functionalization and antioxidative properties.
;
_journal_issue 79
_journal_name_full 'Chemical communications (Cambridge, England)'
_journal_page_first 11120
_journal_page_last 11123
_journal_paper_doi 10.1039/c8cc06427j
_journal_volume 54
_journal_year 2018
_chemical_formula_moiety 'C29 H33 Cl N2 O2 Os'
_chemical_formula_sum 'C29 H33 Cl N2 O2 Os'
_chemical_formula_weight 667.22
_chemical_name_systematic
Chlorido-(1-methyl-4-isopropyl-benzene)-(N-n-butyl-(phenyl)(methylester)benzimidazol-\kN,C)osmium(II)
_space_group_crystal_system monoclinic
_space_group_IT_number 14
_space_group_name_Hall '-P 2yn'
_space_group_name_H-M_alt 'P 1 21/n 1'
_symmetry_space_group_name_Hall '-P 2yn'
_symmetry_space_group_name_H-M 'P 1 21/n 1'
_atom_sites_solution_hydrogens geom
_audit_creation_method SHELXL-2014/7
_audit_update_record
;
2018-08-01 deposited with the CCDC.
2018-09-04 downloaded from the CCDC.
;
_cell_angle_alpha 90
_cell_angle_beta 113.1612(18)
_cell_angle_gamma 90
_cell_formula_units_Z 4
_cell_length_a 11.0472(6)
_cell_length_b 19.7668(10)
_cell_length_c 12.2934(6)
_cell_measurement_reflns_used 9768
_cell_measurement_temperature 100(2)
_cell_measurement_theta_max 30.49
_cell_measurement_theta_min 2.73
_cell_volume 2468.1(2)
_computing_cell_refinement 'Bruker SAINT'
_computing_data_collection 'Bruker SMART'
_computing_data_reduction 'Bruker SAINT'
_computing_molecular_graphics 'DIAMOND (Crystal Impact, 2017)'
_computing_publication_material 'SHELXL-97 (Sheldrick, 2008)'
_computing_structure_refinement 'SHELXL-97 (Sheldrick, 2008)'
_computing_structure_solution 'SHELXS-97 (Sheldrick, 2008)'
_diffrn_ambient_temperature 100(2)
_diffrn_measured_fraction_theta_full 1.000
_diffrn_measured_fraction_theta_max 0.996
_diffrn_measurement_device_type 'Bruker D8 QUEST CCD'
_diffrn_measurement_method '\w and \f scans'
_diffrn_radiation_monochromator graphite
_diffrn_radiation_source 'fine-focus sealed tube'
_diffrn_radiation_type MoK\a
_diffrn_radiation_wavelength 0.71073
_diffrn_reflns_av_R_equivalents 0.0767
_diffrn_reflns_av_unetI/netI 0.0418
_diffrn_reflns_Laue_measured_fraction_full 1.000
_diffrn_reflns_Laue_measured_fraction_max 0.996
_diffrn_reflns_limit_h_max 15
_diffrn_reflns_limit_h_min -15
_diffrn_reflns_limit_k_max 28
_diffrn_reflns_limit_k_min -28
_diffrn_reflns_limit_l_max 17
_diffrn_reflns_limit_l_min -17
_diffrn_reflns_number 103770
_diffrn_reflns_point_group_measured_fraction_full 1.000
_diffrn_reflns_point_group_measured_fraction_max 0.996
_diffrn_reflns_theta_full 25.242
_diffrn_reflns_theta_max 30.598
_diffrn_reflns_theta_min 2.061
_exptl_absorpt_coefficient_mu 5.305
_exptl_absorpt_correction_T_max 0.7461
_exptl_absorpt_correction_T_min 0.6476
_exptl_absorpt_correction_type multi-scan
_exptl_absorpt_process_details '(<i>SADABS</i>; Sheldrick, 1996)'
_exptl_crystal_colour yellow
_exptl_crystal_density_diffrn 1.796
_exptl_crystal_description prisms
_exptl_crystal_F_000 1320
_exptl_crystal_recrystallization_method 'Re-crystallisation from solvent: methylene chloride, hexane, toluene'
_exptl_crystal_size_max 0.095
_exptl_crystal_size_mid 0.091
_exptl_crystal_size_min 0.076
_refine_diff_density_max 2.451
_refine_diff_density_min -1.757
_refine_diff_density_rms 0.201
_refine_ls_extinction_method none
_refine_ls_goodness_of_fit_ref 1.081
_refine_ls_hydrogen_treatment constr
_refine_ls_matrix_type full
_refine_ls_number_parameters 321
_refine_ls_number_reflns 7582
_refine_ls_number_restraints 0
_refine_ls_restrained_S_all 1.081
_refine_ls_R_factor_all 0.0608
_refine_ls_R_factor_gt 0.0407
_refine_ls_shift/su_max 0.002
_refine_ls_shift/su_mean 0.000
_refine_ls_structure_factor_coef Fsqd
_refine_ls_weighting_details 'w=1/[\s^2^(Fo^2^)+15.4911P] where P=(Fo^2^+2Fc^2^)/3'
_refine_ls_weighting_scheme calc
_refine_ls_wR_factor_gt 0.0588
_refine_ls_wR_factor_ref 0.0632
_reflns_Friedel_coverage 0.000
_reflns_number_gt 6178
_reflns_number_total 7582
_reflns_threshold_expression 'I > 2\s(I)'
_cod_data_source_file c8cc06427j2.cif
_cod_data_source_block jy105
_cod_depositor_comments 'Adding full bibliography for 7122292--7122293.cif.'
_cod_database_code 7122292
_shelx_shelxl_version_number 2014/7
_shelx_space_group_comment
;
The symmetry employed for this shelxl refinement is uniquely defined
by the following loop, which should always be used as a source of
symmetry information in preference to the above space-group names.
They are only intended as comments.
;
_shelx_estimated_absorpt_t_min 0.633
_shelx_estimated_absorpt_t_max 0.689

loop_
_space_group_symop_operation_xyz
'x, y, z'
'-x+1/2, y+1/2, -z+1/2'
'-x, -y, -z'
'x-1/2, -y-1/2, z-1/2'

loop_
_atom_site_label
_atom_site_type_symbol
_atom_site_fract_x
_atom_site_fract_y
_atom_site_fract_z
_atom_site_U_iso_or_equiv
_atom_site_adp_type
_atom_site_occupancy
_atom_site_site_symmetry_order
_atom_site_calc_flag
_atom_site_refinement_flags_posn
_atom_site_refinement_flags_adp
Os Os 0.06300(2) 0.21956(2) 0.84296(2) 0.00990(4) Uani 1 1 d . .
Cl Cl -0.00637(9) 0.12136(5) 0.71638(8) 0.01456(18) Uani 1 1 d . .
O1 O 0.5658(3) 0.06199(14) 1.0868(3) 0.0172(6) Uani 1 1 d . .
O2 O 0.5660(3) -0.02374(15) 1.2082(3) 0.0174(6) Uani 1 1 d . .
N1 N 0.0785(3) 0.14901(16) 0.9748(3) 0.0108(6) Uani 1 1 d . .
N2 N -0.0094(3) 0.08400(16) 1.0739(3) 0.0102(6) Uani 1 1 d . .
C1 C 0.1902(4) 0.2507(2) 0.7421(4) 0.0167(8) Uani 1 1 d . .
C2 C 0.0726(4) 0.2896(2) 0.7088(3) 0.0164(8) Uani 1 1 d . .
H2 H 0.0139 0.2918 0.6280 0.020 Uiso 1 1 calc R U
C3 C 0.0423(4) 0.32504(19) 0.7954(4) 0.0155(8) Uani 1 1 d . .
H3 H -0.0358 0.3514 0.7707 0.019 Uiso 1 1 calc R U
C4 C 0.1253(4) 0.32237(19) 0.9179(3) 0.0149(8) Uani 1 1 d . .
C5 C 0.2370(3) 0.2793(2) 0.9491(3) 0.0131(7) Uani 1 1 d . .
H5 H 0.2897 0.2723 1.0306 0.016 Uiso 1 1 calc R U
C6 C 0.2732(4) 0.2460(2) 0.8628(4) 0.0160(8) Uani 1 1 d . .
H6 H 0.3426 0.2101 0.8892 0.019 Uiso 1 1 calc R U
C7 C 0.2190(4) 0.2131(2) 0.6488(4) 0.0224(9) Uani 1 1 d . .
H7A H 0.1502 0.1793 0.6118 0.034 Uiso 1 1 calc R U
H7B H 0.3046 0.1905 0.6852 0.034 Uiso 1 1 calc R U
H7C H 0.2212 0.2451 0.5887 0.034 Uiso 1 1 calc R U
C8 C 0.1027(4) 0.3670(2) 1.0084(4) 0.0196(9) Uani 1 1 d . .
H8 H 0.1585 0.3491 1.0886 0.024 Uiso 1 1 calc R U
C9 C -0.0398(5) 0.3687(2) 0.9982(4) 0.0270(10) Uani 1 1 d . .
H9A H -0.0958 0.3896 0.9229 0.041 Uiso 1 1 calc R U
H9B H -0.0448 0.3952 1.0637 0.041 Uiso 1 1 calc R U
H9C H -0.0702 0.3225 1.0015 0.041 Uiso 1 1 calc R U
C10 C 0.1525(4) 0.4382(2) 0.9981(4) 0.0216(9) Uani 1 1 d . .
H10A H 0.1015 0.4564 0.9191 0.032 Uiso 1 1 calc R U
H10B H 0.2457 0.4359 1.0107 0.032 Uiso 1 1 calc R U
H10C H 0.1422 0.4677 1.0579 0.032 Uiso 1 1 calc R U
C11 C -0.0301(4) 0.13548(19) 0.9941(3) 0.0107(7) Uani 1 1 d . .
C12 C 0.1192(4) 0.06226(19) 1.1047(3) 0.0110(7) Uani 1 1 d . .
C13 C 0.1898(4) 0.00994(19) 1.1786(3) 0.0127(7) Uani 1 1 d . .
H13 H 0.1527 -0.0171 1.2214 0.015 Uiso 1 1 calc R U
C14 C 0.3166(4) -0.0005(2) 1.1862(3) 0.0136(8) Uani 1 1 d . .
H14 H 0.3675 -0.0358 1.2353 0.016 Uiso 1 1 calc R U
C15 C 0.3725(4) 0.03954(19) 1.1237(3) 0.0108(7) Uani 1 1 d . .
C16 C 0.3019(4) 0.09230(18) 1.0504(3) 0.0098(7) Uani 1 1 d . .
H16 H 0.3396 0.1197 1.0084 0.012 Uiso 1 1 calc R U
C17 C 0.1739(4) 0.10299(18) 1.0417(3) 0.0104(7) Uani 1 1 d . .
C18 C -0.0965(4) 0.0610(2) 1.1311(3) 0.0134(8) Uani 1 1 d . .
H18A H -0.0629 0.0178 1.1729 0.016 Uiso 1 1 calc R U
H18B H -0.1857 0.0527 1.0700 0.016 Uiso 1 1 calc R U
C19 C -0.1044(4) 0.1139(2) 1.2197(4) 0.0173(8) Uani 1 1 d . .
H19A H -0.1237 0.1585 1.1801 0.021 Uiso 1 1 calc R U
H19B H -0.1790 0.1021 1.2417 0.021 Uiso 1 1 calc R U
C20 C 0.0196(5) 0.1199(2) 1.3321(4) 0.0235(9) Uani 1 1 d . .
H20A H 0.0970 0.1222 1.3105 0.028 Uiso 1 1 calc R U
H20B H 0.0162 0.1627 1.3725 0.028 Uiso 1 1 calc R U
C21 C 0.0377(5) 0.0616(3) 1.4170(4) 0.0326(11) Uani 1 1 d . .
H21A H 0.0333 0.0187 1.3756 0.049 Uiso 1 1 calc R U
H21B H -0.0321 0.0628 1.4473 0.049 Uiso 1 1 calc R U
H21C H 0.1237 0.0655 1.4831 0.049 Uiso 1 1 calc R U
C22 C 0.5106(4) 0.02817(19) 1.1350(3) 0.0122(7) Uani 1 1 d . .
C23 C 0.7019(4) -0.0378(2) 1.2310(4) 0.0233(9) Uani 1 1 d . .
H23A H 0.7138 -0.0381 1.1561 0.035 Uiso 1 1 calc R U
H23B H 0.7263 -0.0820 1.2694 0.035 Uiso 1 1 calc R U
H23C H 0.7580 -0.0027 1.2830 0.035 Uiso 1 1 calc R U
C24 C -0.1486(4) 0.17188(19) 0.9220(3) 0.0120(7) Uani 1 1 d . .
C25 C -0.2754(4) 0.1624(2) 0.9214(3) 0.0157(8) Uani 1 1 d . .
H25 H -0.2880 0.1334 0.9777 0.019 Uiso 1 1 calc R U
C26 C -0.3810(4) 0.1958(2) 0.8380(4) 0.0210(9) Uani 1 1 d . .
H26 H -0.4671 0.1891 0.8357 0.025 Uiso 1 1 calc R U
C27 C -0.3616(4) 0.2391(2) 0.7575(4) 0.0188(9) Uani 1 1 d . .
H27 H -0.4347 0.2618 0.7002 0.023 Uiso 1 1 calc R U
C28 C -0.2362(4) 0.2496(2) 0.7601(4) 0.0156(8) Uani 1 1 d . .
H28 H -0.2252 0.2802 0.7052 0.019 Uiso 1 1 calc R U
C29 C -0.1250(3) 0.2162(2) 0.8416(3) 0.0118(7) Uani 1 1 d . .

loop_
_atom_site_aniso_label
_atom_site_aniso_U_11
_atom_site_aniso_U_22
_atom_site_aniso_U_33
_atom_site_aniso_U_23
_atom_site_aniso_U_13
_atom_site_aniso_U_12
Os 0.01036(6) 0.00764(6) 0.01014(6) 0.00243(6) 0.00234(5) 0.00017(6)
Cl 0.0164(4) 0.0119(4) 0.0157(4) -0.0018(3) 0.0066(4) -0.0018(3)
O1 0.0135(14) 0.0165(14) 0.0222(15) 0.0033(12) 0.0075(12) 0.0007(11)
O2 0.0123(13) 0.0178(15) 0.0211(15) 0.0062(12) 0.0053(12) 0.0036(11)
N1 0.0102(14) 0.0081(15) 0.0114(15) 0.0014(12) 0.0014(12) -0.0009(12)
N2 0.0081(14) 0.0098(15) 0.0116(15) 0.0013(12) 0.0028(12) 0.0013(12)
C1 0.019(2) 0.0159(19) 0.0168(19) 0.0036(16) 0.0081(16) -0.0060(16)
C2 0.0207(19) 0.013(2) 0.0132(18) 0.0070(15) 0.0043(15) -0.0023(16)
C3 0.019(2) 0.0071(18) 0.0148(19) 0.0000(14) 0.0003(16) -0.0014(15)
C4 0.019(2) 0.0098(18) 0.0148(19) 0.0039(15) 0.0059(16) -0.0012(15)
C5 0.0086(16) 0.0152(18) 0.0114(16) 0.0022(16) -0.0005(13) -0.0042(16)
C6 0.0145(19) 0.0140(19) 0.020(2) 0.0035(16) 0.0067(16) -0.0022(15)
C7 0.028(2) 0.022(2) 0.021(2) 0.0039(18) 0.0137(18) -0.0017(19)
C8 0.025(2) 0.014(2) 0.017(2) -0.0022(16) 0.0064(18) -0.0018(17)
C9 0.028(2) 0.024(2) 0.031(3) -0.009(2) 0.014(2) -0.0010(19)
C10 0.026(2) 0.014(2) 0.020(2) -0.0041(17) 0.0035(18) -0.0033(17)
C11 0.0118(17) 0.0093(17) 0.0094(17) -0.0004(14) 0.0026(14) -0.0001(14)
C12 0.0116(17) 0.0099(17) 0.0122(17) -0.0014(14) 0.0052(14) -0.0008(14)
C13 0.0176(19) 0.0095(18) 0.0108(17) 0.0030(14) 0.0052(15) 0.0012(14)
C14 0.0129(18) 0.0130(18) 0.0115(18) 0.0012(15) 0.0010(15) 0.0006(15)
C15 0.0105(17) 0.0097(17) 0.0107(17) -0.0009(14) 0.0026(14) -0.0002(14)
C16 0.0113(17) 0.0079(17) 0.0107(17) -0.0019(13) 0.0048(14) -0.0028(13)
C17 0.0134(18) 0.0079(17) 0.0080(17) -0.0011(13) 0.0022(14) -0.0014(14)
C18 0.0091(17) 0.0172(19) 0.0145(19) 0.0038(15) 0.0052(14) -0.0012(14)
C19 0.018(2) 0.017(2) 0.020(2) 0.0020(16) 0.0103(17) 0.0019(16)
C20 0.026(2) 0.024(2) 0.019(2) -0.0044(18) 0.0079(19) -0.0015(18)
C21 0.043(3) 0.027(3) 0.020(2) 0.002(2) 0.004(2) 0.000(2)
C22 0.0113(18) 0.0108(18) 0.0119(18) -0.0035(14) 0.0019(15) 0.0000(14)
C23 0.0127(19) 0.027(2) 0.028(2) 0.0109(19) 0.0059(18) 0.0085(17)
C24 0.0108(17) 0.0113(18) 0.0127(18) -0.0024(14) 0.0031(14) 0.0026(14)
C25 0.0133(18) 0.018(2) 0.0162(19) -0.0008(16) 0.0066(15) 0.0007(15)
C26 0.0118(19) 0.028(2) 0.022(2) -0.0024(18) 0.0054(17) 0.0043(17)
C27 0.0123(18) 0.023(2) 0.018(2) -0.0005(16) 0.0022(16) 0.0100(16)
C28 0.0160(19) 0.0146(19) 0.0150(19) 0.0026(16) 0.0049(16) 0.0043(15)
C29 0.0121(16) 0.0108(17) 0.0119(16) -0.0024(15) 0.0041(13) 0.0019(15)

loop_
_atom_type_symbol
_atom_type_description
_atom_type_scat_dispersion_real
_atom_type_scat_dispersion_imag
_atom_type_scat_source
C C 0.0033 0.0016 'International Tables Vol C Tables 4.2.6.8 and 6.1.1.4'
H H 0.0000 0.0000 'International Tables Vol C Tables 4.2.6.8 and 6.1.1.4'
N N 0.0061 0.0033 'International Tables Vol C Tables 4.2.6.8 and 6.1.1.4'
O O 0.0106 0.0060 'International Tables Vol C Tables 4.2.6.8 and 6.1.1.4'
Cl Cl 0.1484 0.1585 'International Tables Vol C Tables 4.2.6.8 and 6.1.1.4'
Os Os -1.2165 7.6030 'International Tables Vol C Tables 4.2.6.8 and 6.1.1.4'

loop_
_geom_angle_atom_site_label_1
_geom_angle_atom_site_label_2
_geom_angle_atom_site_label_3
_geom_angle
C29 Os N1 76.22(14)
C29 Os C3 91.70(16)
N1 Os C3 145.40(14)
C29 Os C2 111.08(15)
N1 Os C2 172.64(14)
C3 Os C2 38.16(15)
C29 Os C5 131.50(14)
N1 Os C5 96.44(13)
C3 Os C5 67.37(15)
C2 Os C5 79.46(14)
C29 Os C4 100.28(15)
N1 Os C4 111.74(13)
C3 Os C4 37.88(15)
C2 Os C4 68.60(15)
C5 Os C4 37.51(15)
C29 Os C1 146.05(15)
N1 Os C1 135.74(14)
C3 Os C1 67.38(16)
C2 Os C1 36.96(15)
C5 Os C1 66.29(14)
C4 Os C1 79.81(15)
C29 Os C6 167.52(15)
N1 Os C6 107.31(13)
C3 Os C6 78.67(15)
C2 Os C6 65.77(15)
C5 Os C6 37.11(14)
C4 Os C6 67.24(15)
C1 Os C6 35.71(14)
C29 Os Cl 84.62(11)
N1 Os Cl 82.64(9)
C3 Os Cl 129.05(11)
C2 Os Cl 96.89(11)
C5 Os Cl 142.81(11)
C4 Os Cl 165.49(10)
C1 Os Cl 88.50(11)
C6 Os Cl 107.59(11)
C22 O2 C23 116.3(3)
C11 N1 C17 106.7(3)
C11 N1 Os 117.7(2)
C17 N1 Os 135.0(3)
C11 N2 C12 106.9(3)
C11 N2 C18 128.1(3)
C12 N2 C18 124.5(3)
C6 C1 C2 118.7(4)
C6 C1 C7 121.7(4)
C2 C1 C7 119.4(4)
C6 C1 Os 72.3(2)
C2 C1 Os 67.5(2)
C7 C1 Os 129.7(3)
C3 C2 C1 120.6(4)
C3 C2 Os 69.6(2)
C1 C2 Os 75.6(2)
C3 C2 H2 119.7
C1 C2 H2 119.7
Os C2 H2 127.0
C2 C3 C4 122.1(4)
C2 C3 Os 72.2(2)
C4 C3 Os 73.8(2)
C2 C3 H3 119.0
C4 C3 H3 119.0
Os C3 H3 127.1
C5 C4 C3 116.0(4)
C5 C4 C8 121.7(4)
C3 C4 C8 122.1(4)
C5 C4 Os 70.1(2)
C3 C4 Os 68.3(2)
C8 C4 Os 136.2(3)
C4 C5 C6 122.7(3)
C4 C5 Os 72.4(2)
C6 C5 Os 75.3(2)
C4 C5 H5 118.6
C6 C5 H5 118.6
Os C5 H5 125.4
C1 C6 C5 119.6(4)
C1 C6 Os 72.0(2)
C5 C6 Os 67.5(2)
C1 C6 H6 119.2
C5 C6 H6 119.2
Os C6 H6 119.2
C1 C7 H7A 109.5
C1 C7 H7B 109.5
H7A C7 H7B 109.5
C1 C7 H7C 109.5
H7A C7 H7C 109.5
H7B C7 H7C 109.5
C4 C8 C9 114.5(4)
C4 C8 C10 107.8(3)
C9 C8 C10 111.3(4)
C4 C8 H8 107.7
C9 C8 H8 107.7
C10 C8 H8 107.7
C8 C9 H9A 109.5
C8 C9 H9B 109.5
H9A C9 H9B 109.5
C8 C9 H9C 109.5
H9A C9 H9C 109.5
H9B C9 H9C 109.5
C8 C10 H10A 109.5
C8 C10 H10B 109.5
H10A C10 H10B 109.5
C8 C10 H10C 109.5
H10A C10 H10C 109.5
H10B C10 H10C 109.5
N1 C11 N2 111.5(3)
N1 C11 C24 116.6(3)
N2 C11 C24 131.5(3)
N2 C12 C13 131.2(3)
N2 C12 C17 106.7(3)
C13 C12 C17 122.1(3)
C14 C13 C12 116.5(3)
C14 C13 H13 121.7
C12 C13 H13 121.7
C13 C14 C15 122.1(4)
C13 C14 H14 118.9
C15 C14 H14 118.9
C16 C15 C14 121.2(3)
C16 C15 C22 117.6(3)
C14 C15 C22 121.2(3)
C17 C16 C15 117.1(3)
C17 C16 H16 121.4
C15 C16 H16 121.4
N1 C17 C16 131.0(3)
N1 C17 C12 108.1(3)
C16 C17 C12 120.9(3)
N2 C18 C19 111.0(3)
N2 C18 H18A 109.4
C19 C18 H18A 109.4
N2 C18 H18B 109.4
C19 C18 H18B 109.4
H18A C18 H18B 108.0
C20 C19 C18 114.5(3)
C20 C19 H19A 108.6
C18 C19 H19A 108.6
C20 C19 H19B 108.6
C18 C19 H19B 108.6
H19A C19 H19B 107.6
C21 C20 C19 113.2(4)
C21 C20 H20A 108.9
C19 C20 H20A 108.9
C21 C20 H20B 108.9
C19 C20 H20B 108.9
H20A C20 H20B 107.8
C20 C21 H21A 109.5
C20 C21 H21B 109.5
H21A C21 H21B 109.5
C20 C21 H21C 109.5
H21A C21 H21C 109.5
H21B C21 H21C 109.5
O1 C22 O2 124.6(4)
O1 C22 C15 124.5(4)
O2 C22 C15 110.9(3)
O2 C23 H23A 109.5
O2 C23 H23B 109.5
H23A C23 H23B 109.5
O2 C23 H23C 109.5
H23A C23 H23C 109.5
H23B C23 H23C 109.5
C25 C24 C29 122.2(3)
C25 C24 C11 126.4(4)
C29 C24 C11 111.3(3)
C26 C25 C24 119.2(4)
C26 C25 H25 120.4
C24 C25 H25 120.4
C25 C26 C27 120.1(4)
C25 C26 H26 119.9
C27 C26 H26 119.9
C26 C27 C28 120.5(4)
C26 C27 H27 119.7
C28 C27 H27 119.7
C27 C28 C29 122.1(4)
C27 C28 H28 119.0
C29 C28 H28 119.0
C28 C29 C24 115.9(3)
C28 C29 Os 125.7(3)
C24 C29 Os 118.2(3)

loop_
_geom_bond_atom_site_label_1
_geom_bond_atom_site_label_2
_geom_bond_distance
Os C29 2.071(4)
Os N1 2.093(3)
Os C3 2.153(4)
Os C2 2.187(4)
Os C5 2.195(4)
Os C4 2.226(4)
Os C1 2.294(4)
Os C6 2.298(4)
Os Cl 2.4164(9)
O1 C22 1.206(5)
O2 C22 1.343(5)
O2 C23 1.442(5)
N1 C11 1.339(5)
N1 C17 1.390(5)
N2 C11 1.368(5)
N2 C12 1.387(5)
N2 C18 1.470(5)
C1 C6 1.408(6)
C1 C2 1.424(6)
C1 C7 1.501(6)
C2 C3 1.419(6)
C2 H2 0.9500
C3 C4 1.423(6)
C3 H3 0.9500
C4 C5 1.422(5)
C4 C8 1.515(6)
C5 C6 1.433(6)
C5 H5 0.9500
C6 H6 1.0000
C7 H7A 0.9800
C7 H7B 0.9800
C7 H7C 0.9800
C8 C9 1.530(6)
C8 C10 1.535(6)
C8 H8 1.0000
C9 H9A 0.9800
C9 H9B 0.9800
C9 H9C 0.9800
C10 H10A 0.9800
C10 H10B 0.9800
C10 H10C 0.9800
C11 C24 1.451(5)
C12 C13 1.394(5)
C12 C17 1.408(5)
C13 C14 1.382(5)
C13 H13 0.9500
C14 C15 1.404(5)
C14 H14 0.9500
C15 C16 1.398(5)
C15 C22 1.493(5)
C16 C17 1.391(5)
C16 H16 0.9500
C18 C19 1.537(6)
C18 H18A 0.9900
C18 H18B 0.9900
C19 C20 1.521(6)
C19 H19A 0.9900
C19 H19B 0.9900
C20 C21 1.515(6)
C20 H20A 0.9900
C20 H20B 0.9900
C21 H21A 0.9800
C21 H21B 0.9800
C21 H21C 0.9800
C23 H23A 0.9800
C23 H23B 0.9800
C23 H23C 0.9800
C24 C25 1.410(5)
C24 C29 1.420(5)
C25 C26 1.381(6)
C25 H25 0.9500
C26 C27 1.387(6)
C26 H26 0.9500
C27 C28 1.389(6)
C27 H27 0.9500
C28 C29 1.407(5)
C28 H28 0.9500
